data_1507584
loop_
_publ_author_name
'Yeh, Ming-Chang P'
'Fang, Cheng-Wei'
'Lin, Hsin-Hui'

_publ_section_title
;
 Facile Synthesis of Azaspirocycles via Iron Trichloride-Promoted
 Cyclization/Chlorination of Cyclic 8-Aryl-5-aza-5-tosyl-2-en-7-yn-1-ols.
;
_journal_issue 7
_journal_name_full 'Organic letters'
_journal_page_first 1830
_journal_page_last 1833
_journal_paper_doi 10.1021/ol300434m
_journal_volume 14
_journal_year 2012
_chemical_formula_moiety 'C17 H18 Br Cl'
_chemical_formula_sum 'C17 H18 Br Cl'
_chemical_formula_weight 337.67
_chemical_name_systematic
;
 ?
;
_space_group_IT_number 2
_symmetry_cell_setting triclinic
_symmetry_space_group_name_Hall '-P 1'
_symmetry_space_group_name_H-M 'P -1'
_atom_sites_solution_hydrogens geom
_atom_sites_solution_primary direct
_atom_sites_solution_secondary difmap
_audit_creation_method SHELXL-97
_cell_angle_alpha 96.024(2)
_cell_angle_beta 91.033(2)
_cell_angle_gamma 101.932(2)
_cell_formula_units_Z 2
_cell_length_a 6.3086(2)
_cell_length_b 8.4829(3)
_cell_length_c 14.9510(8)
_cell_measurement_reflns_used 4905
_cell_measurement_temperature 293(2)
_cell_measurement_theta_max 25.028
_cell_measurement_theta_min 2.037
_cell_volume 777.85(6)
_computing_cell_refinement 'HKL Scalepack (Otwinowski & Minor 1997)'
_computing_data_collection 'Collect (Nonius BV, 1997-2000)'
_computing_data_reduction 'HKL Denzo and Scalepack'
_computing_molecular_graphics 'Ortep-3 for Windows (Farrugia, 1997)'
_computing_publication_material 'WinGX publication routines (Farrugia, 1999)'
_computing_structure_refinement 'SHELXL-97 (Sheldrick, 1997)'
_computing_structure_solution 'SHELXS-86 (Sheldrick, 1986)'
_diffrn_ambient_temperature 293(2)
_diffrn_detector_area_resol_mean 9
_diffrn_measured_fraction_theta_full 0.969
_diffrn_measured_fraction_theta_max 0.969
_diffrn_measurement_device_type KappaCCD
_diffrn_measurement_method 'CCD rotation images, thick slices'
_diffrn_radiation_monochromator graphite
_diffrn_radiation_source 'fine-focus sealed tube'
_diffrn_radiation_type MoK\a
_diffrn_radiation_wavelength 0.71073
_diffrn_reflns_av_R_equivalents 0.0592
_diffrn_reflns_av_sigmaI/netI 0.0581
_diffrn_reflns_limit_h_max 5
_diffrn_reflns_limit_h_min -7
_diffrn_reflns_limit_k_max 9
_diffrn_reflns_limit_k_min -10
_diffrn_reflns_limit_l_max 17
_diffrn_reflns_limit_l_min -15
_diffrn_reflns_number 5079
_diffrn_reflns_theta_full 25.06
_diffrn_reflns_theta_max 25.06
_diffrn_reflns_theta_min 2.47
_exptl_absorpt_coefficient_mu 2.799
_exptl_absorpt_correction_T_max 0.2803
_exptl_absorpt_correction_T_min 0.165
_exptl_absorpt_correction_type multi-scan
_exptl_absorpt_process_details
;
 ?
;
_exptl_crystal_colour colorless
_exptl_crystal_density_diffrn 1.442
_exptl_crystal_density_method 'not measured'
_exptl_crystal_description prism
_exptl_crystal_F_000 344
_exptl_crystal_size_max 0.68
_exptl_crystal_size_mid 0.6
_exptl_crystal_size_min 0.41
_refine_diff_density_max 0.421
_refine_diff_density_min -0.412
_refine_diff_density_rms 0.082
_refine_ls_extinction_method none
_refine_ls_goodness_of_fit_ref 1.048
_refine_ls_hydrogen_treatment constr
_refine_ls_matrix_type full
_refine_ls_number_parameters 172
_refine_ls_number_reflns 2676
_refine_ls_number_restraints 0
_refine_ls_restrained_S_all 1.048
_refine_ls_R_factor_all 0.0961
_refine_ls_R_factor_gt 0.0608
_refine_ls_shift/su_max 0.000
_refine_ls_shift/su_mean 0.000
_refine_ls_structure_factor_coef Fsqd
_refine_ls_weighting_details 'calc w=1/[\s^2^(Fo^2^)+(0.0901P)^2^+0.8105P] where P=(Fo^2^+2Fc^2^)/3'
_refine_ls_weighting_scheme calc
_refine_ls_wR_factor_gt 0.1617
_refine_ls_wR_factor_ref 0.1913
_reflns_number_gt 1768
_reflns_number_total 2676
_reflns_threshold_expression >2sigma(I)
_cod_data_source_file ol300434m_si_007.cif
_cod_data_source_block 11979
_cod_database_code 1507584

loop_
_symmetry_equiv_pos_as_xyz
'x, y, z'
'-x, -y, -z'

loop_
_atom_site_label
_atom_site_type_symbol
_atom_site_fract_x
_atom_site_fract_y
_atom_site_fract_z
_atom_site_U_iso_or_equiv
_atom_site_adp_type
_atom_site_occupancy
_atom_site_symmetry_multiplicity
_atom_site_calc_flag
_atom_site_refinement_flags
C1 C 0.2283(10) 0.6986(6) 0.1198(4) 0.0637(15) Uani 1 1 d .
C2 C 0.0119(10) 0.6296(7) 0.1051(4) 0.0679(15) Uani 1 1 d .
H2 H -0.0536 0.6209 0.0481 0.081 Uiso 1 1 calc R
C3 C -0.1068(9) 0.5733(6) 0.1758(4) 0.0608(14) Uani 1 1 d .
H3 H -0.2535 0.5269 0.1662 0.073 Uiso 1 1 calc R
C4 C -0.0122(8) 0.5844(6) 0.2603(4) 0.0530(12) Uani 1 1 d .
C5 C 0.2029(9) 0.6624(7) 0.2735(4) 0.0684(15) Uani 1 1 d .
H5 H 0.2669 0.6767 0.3312 0.082 Uiso 1 1 calc R
C6 C 0.3258(10) 0.7196(8) 0.2035(4) 0.0735(16) Uani 1 1 d .
H6 H 0.4708 0.7710 0.2133 0.088 Uiso 1 1 calc R
C7 C -0.1357(8) 0.5137(7) 0.3348(3) 0.0557(13) Uani 1 1 d .
C8 C -0.1504(8) 0.3671(7) 0.3619(3) 0.0590(13) Uani 1 1 d .
C9 C -0.2719(12) 0.3067(9) 0.4416(4) 0.091(2) Uani 1 1 d .
H9A H -0.4215 0.3181 0.4374 0.109 Uiso 1 1 calc R
H9B H -0.2047 0.3667 0.4973 0.109 Uiso 1 1 calc R
C10 C -0.2595(19) 0.1283(11) 0.4379(7) 0.137(4) Uani 1 1 d .
H10A H -0.3858 0.0597 0.4058 0.164 Uiso 1 1 calc R
H10B H -0.2502 0.0965 0.4981 0.164 Uiso 1 1 calc R
C11 C -0.0535(19) 0.1159(11) 0.3878(6) 0.125(3) Uani 1 1 d .
H11A H -0.0601 0.0058 0.3608 0.150 Uiso 1 1 calc R
H11B H 0.0736 0.1489 0.4283 0.150 Uiso 1 1 calc R
C12 C -0.0465(10) 0.2317(7) 0.3150(4) 0.0645(14) Uani 1 1 d .
C13 C -0.1739(10) 0.1535(8) 0.2293(4) 0.0758(17) Uani 1 1 d .
H13A H -0.3126 0.0910 0.2447 0.091 Uiso 1 1 calc R
H13B H -0.2017 0.2376 0.1943 0.091 Uiso 1 1 calc R
C14 C -0.0565(14) 0.0444(10) 0.1731(6) 0.102(2) Uani 1 1 d .
H14A H -0.0237 -0.0381 0.2082 0.123 Uiso 1 1 calc R
H14B H -0.1477 -0.0092 0.1213 0.123 Uiso 1 1 calc R
C15 C 0.1454(18) 0.1409(11) 0.1433(8) 0.132(4) Uani 1 1 d .
H15A H 0.2342 0.0679 0.1181 0.158 Uiso 1 1 calc R
H15B H 0.1102 0.2019 0.0958 0.158 Uiso 1 1 calc R
C16 C 0.2674(13) 0.2500(11) 0.2129(9) 0.124(4) Uani 1 1 d .
H16 H 0.4109 0.2959 0.2029 0.149 Uiso 1 1 calc R
C17 C 0.1858(11) 0.2910(9) 0.2933(7) 0.102(3) Uani 1 1 d .
H17 H 0.2780 0.3589 0.3369 0.123 Uiso 1 1 calc R
Br1 Br 0.39706(14) 0.76839(10) 0.02181(5) 0.1032(4) Uani 1 1 d .
Cl1 Cl -0.2687(3) 0.6516(2) 0.39620(12) 0.0850(5) Uani 1 1 d .

loop_
_atom_site_aniso_label
_atom_site_aniso_U_11
_atom_site_aniso_U_22
_atom_site_aniso_U_33
_atom_site_aniso_U_23
_atom_site_aniso_U_13
_atom_site_aniso_U_12
C1 0.072(4) 0.048(3) 0.067(4) 0.008(3) 0.021(3) 0.004(3)
C2 0.079(4) 0.068(4) 0.053(3) 0.009(3) -0.002(3) 0.007(3)
C3 0.055(3) 0.059(3) 0.063(3) 0.007(3) -0.001(3) -0.002(2)
C4 0.051(3) 0.046(3) 0.061(3) 0.007(2) 0.004(2) 0.008(2)
C5 0.059(3) 0.080(4) 0.061(3) 0.010(3) -0.002(3) 0.002(3)
C6 0.054(3) 0.082(4) 0.079(4) 0.018(3) 0.004(3) -0.002(3)
C7 0.046(3) 0.067(3) 0.051(3) -0.001(3) 0.002(2) 0.009(2)
C8 0.055(3) 0.067(4) 0.050(3) 0.010(3) 0.000(2) 0.000(3)
C9 0.086(4) 0.116(6) 0.064(4) 0.025(4) 0.014(3) -0.002(4)
C10 0.184(10) 0.105(7) 0.112(7) 0.051(5) 0.039(7) -0.014(6)
C11 0.192(10) 0.085(5) 0.102(6) 0.035(5) 0.008(7) 0.025(6)
C12 0.073(4) 0.050(3) 0.070(4) 0.012(3) 0.002(3) 0.008(3)
C13 0.060(3) 0.080(4) 0.086(4) -0.002(3) 0.001(3) 0.015(3)
C14 0.110(6) 0.091(5) 0.104(6) -0.002(4) 0.007(5) 0.023(5)
C15 0.149(8) 0.077(5) 0.180(10) 0.030(6) 0.090(8) 0.037(6)
C16 0.067(5) 0.083(6) 0.232(12) 0.034(7) 0.057(7) 0.026(4)
C17 0.053(4) 0.073(4) 0.176(9) 0.005(5) -0.019(5) 0.009(3)
Br1 0.1123(7) 0.1039(6) 0.0804(5) 0.0194(4) 0.0326(4) -0.0139(4)
Cl1 0.0779(10) 0.0964(12) 0.0801(11) -0.0128(9) 0.0155(8) 0.0271(9)

loop_
_atom_type_symbol
_atom_type_description
_atom_type_scat_dispersion_real
_atom_type_scat_dispersion_imag
_atom_type_scat_source
C C 0.0033 0.0016 'International Tables Vol C Tables 4.2.6.8 and 6.1.1.4'
H H 0.0000 0.0000 'International Tables Vol C Tables 4.2.6.8 and 6.1.1.4'
Br Br -0.2901 2.4595 'International Tables Vol C Tables 4.2.6.8 and 6.1.1.4'
Cl Cl 0.1484 0.1585 'International Tables Vol C Tables 4.2.6.8 and 6.1.1.4'

loop_
_geom_angle_atom_site_label_1
_geom_angle_atom_site_label_2
_geom_angle_atom_site_label_3
_geom_angle
C6 C1 C2 121.5(5)
C6 C1 Br1 118.8(4)
C2 C1 Br1 119.7(5)
C1 C2 C3 119.2(5)
C1 C2 H2 120.4
C3 C2 H2 120.4
C4 C3 C2 121.1(5)
C4 C3 H3 119.5
C2 C3 H3 119.5
C3 C4 C5 118.0(5)
C3 C4 C7 121.1(5)
C5 C4 C7 120.9(5)
C4 C5 C6 121.9(5)
C4 C5 H5 119.1
C6 C5 H5 119.1
C1 C6 C5 118.1(5)
C1 C6 H6 120.9
C5 C6 H6 120.9
C8 C7 C4 128.8(5)
C8 C7 Cl1 118.4(4)
C4 C7 Cl1 112.7(4)
C7 C8 C9 125.6(5)
C7 C8 C12 124.9(5)
C9 C8 C12 109.5(5)
C8 C9 C10 105.1(6)
C8 C9 H9A 110.7
C10 C9 H9A 110.7
C8 C9 H9B 110.7
C10 C9 H9B 110.7
H9A C9 H9B 108.8
C9 C10 C11 104.8(6)
C9 C10 H10A 110.8
C11 C10 H10A 110.8
C9 C10 H10B 110.8
C11 C10 H10B 110.8
H10A C10 H10B 108.9
C10 C11 C12 104.7(7)
C10 C11 H11A 110.8
C12 C11 H11A 110.8
C10 C11 H11B 110.8
C12 C11 H11B 110.8
H11A C11 H11B 108.9
C17 C12 C13 108.9(6)
C17 C12 C11 108.5(7)
C13 C12 C11 113.3(6)
C17 C12 C8 113.1(5)
C13 C12 C8 110.8(5)
C11 C12 C8 102.3(5)
C14 C13 C12 112.4(6)
C14 C13 H13A 109.1
C12 C13 H13A 109.1
C14 C13 H13B 109.1
C12 C13 H13B 109.1
H13A C13 H13B 107.9
C15 C14 C13 109.4(7)
C15 C14 H14A 109.8
C13 C14 H14A 109.8
C15 C14 H14B 109.8
C13 C14 H14B 109.8
H14A C14 H14B 108.2
C16 C15 C14 113.7(8)
C16 C15 H15A 108.8
C14 C15 H15A 108.8
C16 C15 H15B 108.8
C14 C15 H15B 108.8
H15A C15 H15B 107.7
C17 C16 C15 123.4(7)
C17 C16 H16 118.3
C15 C16 H16 118.3
C16 C17 C12 123.0(7)
C16 C17 H17 118.5
C12 C17 H17 118.5

loop_
_geom_bond_atom_site_label_1
_geom_bond_atom_site_label_2
_geom_bond_distance
C1 C6 1.363(8)
C1 C2 1.374(8)
C1 Br1 1.899(5)
C2 C3 1.376(7)
C2 H2 0.9300
C3 C4 1.373(7)
C3 H3 0.9300
C4 C5 1.382(8)
C4 C7 1.479(7)
C5 C6 1.383(8)
C5 H5 0.9300
C6 H6 0.9300
C7 C8 1.334(8)
C7 Cl1 1.767(5)
C8 C9 1.507(8)
C8 C12 1.549(8)
C9 C10 1.527(11)
C9 H9A 0.9700
C9 H9B 0.9700
C10 C11 1.529(13)
C10 H10A 0.9700
C10 H10B 0.9700
C11 C12 1.536(10)
C11 H11A 0.9700
C11 H11B 0.9700
C12 C17 1.501(9)
C12 C13 1.513(8)
C13 C14 1.501(9)
C13 H13A 0.9700
C13 H13B 0.9700
C14 C15 1.469(11)
C14 H14A 0.9700
C14 H14B 0.9700
C15 C16 1.417(14)
C15 H15A 0.9700
C15 H15B 0.9700
C16 C17 1.356(13)
C16 H16 0.9300
C17 H17 0.9300
